data_7117151
loop_
_publ_author_name
'Minh T. Nguyen'
'Bradley J. Holliday'

_publ_section_title
;
 Direct insights into metal-induced conductivity enhancement in conducting
 metallopolymers
;
_journal_name_full Chem.Commun.
_journal_page_first 8610
_journal_paper_doi 10.1039/C5cc01719J
_journal_volume 51
_journal_year 2015
_chemical_formula_moiety 'C51 H50 N2 O2 S6'
_chemical_formula_sum 'C51 H50 N2 O2 S6'
_chemical_formula_weight 915.29
_chemical_name_systematic N,N?-((2,2?-dimethyl)propyl)bis(3',4'-diethyl-[2,2':5',2''-terthiophen]-5-yl)salcylidenimine
_space_group_IT_number 15
_symmetry_cell_setting monoclinic
_symmetry_space_group_name_Hall '-C 2yc'
_symmetry_space_group_name_H-M 'C 1 2/c 1'
_atom_sites_solution_hydrogens geom
_atom_sites_solution_primary direct
_atom_sites_solution_secondary difmap
_audit_creation_method SHELXL-97
_audit_update_record
;
2015-02-26 deposited with the CCDC.
2015-04-09 downloaded from the CCDC.
;
_cell_angle_alpha 90.00
_cell_angle_beta 96.5950(55)
_cell_angle_gamma 90.00
_cell_formula_units_Z 4
_cell_length_a 37.2150(82)
_cell_length_b 14.1010(31)
_cell_length_c 9.6190(21)
_cell_measurement_temperature 153(2)
_cell_measurement_theta_max 27.5281
_cell_measurement_theta_min 2.1945
_cell_volume 5014.3(19)
_computing_cell_refinement 'CrystalClear 1.40 (Rigaku Inc., 2008)'
_computing_data_collection 'CrystalClear 1.40 (Rigaku Inc., 2008)'
_computing_data_reduction 'CrystalClear 1.40 (Rigaku Inc., 2008)'
_computing_molecular_graphics 'Ortep3v2 (Farrugia, 1997)'
_computing_publication_material 'SHELXL-97 (Sheldrick, 1997)'
_computing_structure_refinement 'SHELXL-97 (Sheldrick, 1997)'
_computing_structure_solution
;
SIR97 - Altomare A., Burla M.C., Camalli M., Cascarano G.L., Giacovazzo C., 
Guagliardi A., Moliterni A.G.G., Polidori G.,Spagna R.
;
_diffrn_ambient_temperature 153(2)
_diffrn_measured_fraction_theta_full 0.996
_diffrn_measured_fraction_theta_max 0.996
_diffrn_radiation_monochromator graphite
_diffrn_radiation_source 'fine-focus sealed tube'
_diffrn_radiation_type MoK\a
_diffrn_radiation_wavelength 0.71073
_diffrn_reflns_av_R_equivalents 0.0998
_diffrn_reflns_av_sigmaI/netI 0.0802
_diffrn_reflns_limit_h_max 43
_diffrn_reflns_limit_h_min -43
_diffrn_reflns_limit_k_max 16
_diffrn_reflns_limit_k_min -16
_diffrn_reflns_limit_l_max 11
_diffrn_reflns_limit_l_min -11
_diffrn_reflns_number 21154
_diffrn_reflns_theta_full 24.89
_diffrn_reflns_theta_max 24.89
_diffrn_reflns_theta_min 3.11
_exptl_absorpt_coefficient_mu 0.312
_exptl_absorpt_correction_T_max 1.0000
_exptl_absorpt_correction_T_min 0.7653
_exptl_absorpt_correction_type multi-scan
_exptl_absorpt_process_details ' Abscor. T. Higashi (2001). The Rigaku Corporation, Tokyo, Japan. '
_exptl_crystal_colour orange
_exptl_crystal_density_diffrn 1.212
_exptl_crystal_density_method 'not measured'
_exptl_crystal_description NEEDLE
_exptl_crystal_F_000 1928
_exptl_crystal_size_max 0.20
_exptl_crystal_size_mid 0.07
_exptl_crystal_size_min 0.06
_refine_diff_density_max 0.404
_refine_diff_density_min -0.266
_refine_diff_density_rms 0.065
_refine_ls_extinction_method none
_refine_ls_goodness_of_fit_ref 1.041
_refine_ls_hydrogen_treatment constr
_refine_ls_matrix_type full
_refine_ls_number_parameters 318
_refine_ls_number_reflns 4347
_refine_ls_number_restraints 192
_refine_ls_restrained_S_all 1.022
_refine_ls_R_factor_all 0.1165
_refine_ls_R_factor_gt 0.0721
_refine_ls_shift/su_max 0.001
_refine_ls_shift/su_mean 0.000
_refine_ls_structure_factor_coef Fsqd
_refine_ls_weighting_details 'calc w=1/[\s^2^(Fo^2^)+(0.0905P)^2^+5.0699P] where P=(Fo^2^+2Fc^2^)/3'
_refine_ls_weighting_scheme calc
_refine_ls_wR_factor_gt 0.1699
_refine_ls_wR_factor_ref 0.1927
_reflns_number_gt 2828
_reflns_number_total 4347
_reflns_threshold_expression >2sigma(I)
_cod_data_source_file c5cc01719j2.cif
_cod_data_source_block shelx
_cod_original_sg_symbol_H-M C2/c
_cod_database_code 7117151

loop_
_symmetry_equiv_pos_as_xyz
'x, y, z'
'-x, y, -z+1/2'
'x+1/2, y+1/2, z'
'-x+1/2, y+1/2, -z+1/2'
'-x, -y, -z'
'x, -y, z-1/2'
'-x+1/2, -y+1/2, -z'
'x+1/2, -y+1/2, z-1/2'

loop_
_atom_site_label
_atom_site_type_symbol
_atom_site_fract_x
_atom_site_fract_y
_atom_site_fract_z
_atom_site_U_iso_or_equiv
_atom_site_adp_type
_atom_site_occupancy
_atom_site_symmetry_multiplicity
_atom_site_calc_flag
_atom_site_refinement_flags
_atom_site_disorder_assembly
_atom_site_disorder_group
S2 S 0.71974(3) 0.93778(7) 0.40016(11) 0.0419(3) Uani 1 1 d . . .
S3 S 0.79401(3) 0.84930(8) 0.76434(12) 0.0458(3) Uani 1 1 d . . .
O1 O 0.95074(8) 0.8867(2) 1.1836(3) 0.0515(8) Uani 1 1 d . . .
H1 H 0.9644 0.9341 1.1827 0.077 Uiso 1 1 calc R . .
C15 C 0.82476(12) 0.9909(3) 0.6652(5) 0.0553(12) Uani 1 1 d . . .
H15 H 0.8416 1.0395 0.6506 0.066 Uiso 1 1 calc R . .
C7 C 0.64595(13) 0.7466(3) 0.5022(5) 0.0617(14) Uani 1 1 d . . .
H7A H 0.6547 0.6855 0.5439 0.074 Uiso 1 1 calc R . .
H7B H 0.6337 0.7335 0.4072 0.074 Uiso 1 1 calc R . .
C16 C 0.83090(11) 0.9247(3) 0.7686(4) 0.0446(11) Uani 1 1 d . . .
C17 C 0.86238(11) 0.9147(3) 0.8737(4) 0.0388(10) Uani 1 1 d . . .
C12 C 0.73510(11) 0.8791(3) 0.5544(4) 0.0409(10) Uani 1 1 d . . .
C14 C 0.79129(13) 0.9811(4) 0.5822(5) 0.0621(14) Uani 1 1 d . . .
H14 H 0.7838 1.0215 0.5052 0.075 Uiso 1 1 calc R . .
C13 C 0.77055(12) 0.9080(3) 0.6226(4) 0.0435(11) Uani 1 1 d . . .
C18 C 0.86884(12) 0.8311(3) 0.9558(4) 0.0450(11) Uani 1 1 d . . .
H18 H 0.8526 0.7793 0.9398 0.054 Uiso 1 1 calc R . .
C10 C 0.71659(14) 0.7438(3) 0.7126(5) 0.0598(13) Uani 1 1 d . . .
H10A H 0.7019 0.6860 0.6916 0.072 Uiso 1 1 calc R . .
H10B H 0.7424 0.7248 0.7246 0.072 Uiso 1 1 calc R . .
C21 C 0.92247(12) 0.8966(3) 1.0841(4) 0.0433(11) Uani 1 1 d . . .
N1 N 0.97195(9) 1.0529(2) 1.1124(4) 0.0455(9) Uani 1 1 d . . .
C4 C 0.65455(12) 0.8924(3) 0.2557(5) 0.0449(10) Uani 1 1 d DU . .
C11 C 0.70996(12) 0.8131(3) 0.5889(5) 0.0486(11) Uani 1 1 d . . .
C5 C 0.67921(11) 0.8754(3) 0.3815(5) 0.0427(11) Uani 1 1 d . . .
C25 C 0.99879(11) 1.1282(3) 1.1172(5) 0.0474(11) Uani 1 1 d . . .
H25A H 0.9934 1.1692 1.0339 0.057 Uiso 1 1 calc R . .
H25B H 1.0229 1.0997 1.1128 0.057 Uiso 1 1 calc R . .
C26 C 1.0000 1.1899(4) 1.2500 0.0468(16) Uani 1 2 d S . .
C6 C 0.67794(12) 0.8118(3) 0.4912(5) 0.0477(11) Uani 1 1 d . . .
C22 C 0.91770(11) 0.9809(3) 1.0002(4) 0.0386(10) Uani 1 1 d . . .
C19 C 0.89781(13) 0.8228(3) 1.0573(5) 0.0477(11) Uani 1 1 d . . .
H19 H 0.9010 0.7659 1.1100 0.057 Uiso 1 1 calc R . .
C9 C 0.70701(14) 0.7875(4) 0.8472(6) 0.0693(15) Uani 1 1 d . . .
H9A H 0.7221 0.8435 0.8700 0.104 Uiso 1 1 calc R . .
H9B H 0.7112 0.7411 0.9232 0.104 Uiso 1 1 calc R . .
H9C H 0.6815 0.8062 0.8357 0.104 Uiso 1 1 calc R . .
C8 C 0.61886(14) 0.7899(4) 0.5914(5) 0.0715(16) Uani 1 1 d . . .
H8A H 0.6307 0.8014 0.6862 0.107 Uiso 1 1 calc R A .
H8B H 0.5986 0.7461 0.5957 0.107 Uiso 1 1 calc R . .
H8C H 0.6099 0.8500 0.5498 0.107 Uiso 1 1 calc R . .
C27 C 1.03396(12) 1.2520(3) 1.2566(6) 0.0619(14) Uani 1 1 d . . .
H27A H 1.0333 1.2897 1.1707 0.093 Uiso 1 1 calc R . .
H27B H 1.0555 1.2115 1.2657 0.093 Uiso 1 1 calc R . .
H27C H 1.0348 1.2944 1.3375 0.093 Uiso 1 1 calc R . .
C24 C 0.94465(12) 1.0555(3) 1.0184(5) 0.0433(11) Uani 1 1 d . . .
H24 H 0.9419 1.1088 0.9578 0.052 Uiso 1 1 calc R . .
C23 C 0.88808(11) 0.9874(3) 0.8999(4) 0.0416(10) Uani 1 1 d . . .
H23 H 0.8849 1.0438 0.8459 0.050 Uiso 1 1 calc R . .
C2 C 0.6348(5) 0.929(3) 0.023(2) 0.060(4) Uani 0.60 1 d PDU A 1
H2 H 0.6372 0.9409 -0.0729 0.071 Uiso 0.60 1 calc PR A 1
C1 C 0.6022(5) 0.919(2) 0.074(2) 0.061(3) Uani 0.60 1 d PDU A 1
H1A H 0.5793 0.9287 0.0210 0.073 Uiso 0.60 1 calc PR A 1
S1 S 0.60841(9) 0.8862(7) 0.2421(6) 0.0616(11) Uani 0.60 1 d PDU A 1
C3 C 0.6652(7) 0.920(2) 0.129(2) 0.062(5) Uani 0.60 1 d PDU A 1
H3 H 0.6896 0.9312 0.1144 0.074 Uiso 0.60 1 calc PR A 1
C1A C 0.6294(7) 0.939(5) 0.016(3) 0.060(6) Uani 0.40 1 d PDU A 2
H1B H 0.6250 0.9636 -0.0763 0.073 Uiso 0.40 1 calc PR A 2
C2A C 0.6033(7) 0.907(3) 0.095(3) 0.067(6) Uani 0.40 1 d PDU A 2
H2A H 0.5785 0.9009 0.0596 0.080 Uiso 0.40 1 calc PR A 2
C3A C 0.6175(6) 0.882(4) 0.238(3) 0.066(6) Uani 0.40 1 d PDU A 2
H3A H 0.6032 0.8625 0.3083 0.080 Uiso 0.40 1 calc PR A 2
S1A S 0.6701(2) 0.9266(8) 0.1085(8) 0.0517(15) Uani 0.40 1 d PDU A 2

loop_
_atom_site_aniso_label
_atom_site_aniso_U_11
_atom_site_aniso_U_22
_atom_site_aniso_U_33
_atom_site_aniso_U_23
_atom_site_aniso_U_13
_atom_site_aniso_U_12
S2 0.0441(6) 0.0363(6) 0.0478(7) -0.0010(5) 0.0158(5) -0.0034(5)
S3 0.0537(7) 0.0359(6) 0.0490(7) 0.0000(5) 0.0112(5) -0.0055(5)
O1 0.055(2) 0.0513(19) 0.048(2) 0.0023(15) 0.0038(16) -0.0005(16)
C15 0.048(3) 0.065(3) 0.054(3) 0.018(2) 0.011(2) -0.016(3)
C7 0.071(3) 0.050(3) 0.065(3) 0.003(2) 0.010(3) -0.022(3)
C16 0.042(3) 0.049(3) 0.046(3) -0.003(2) 0.019(2) 0.000(2)
C17 0.043(2) 0.036(2) 0.041(2) -0.0027(18) 0.020(2) 0.004(2)
C12 0.047(3) 0.036(2) 0.041(3) -0.0039(18) 0.012(2) -0.002(2)
C14 0.050(3) 0.072(3) 0.064(3) 0.026(3) 0.007(2) -0.012(3)
C13 0.050(3) 0.041(2) 0.042(3) -0.0007(19) 0.015(2) 0.001(2)
C18 0.053(3) 0.038(2) 0.047(3) -0.0038(19) 0.015(2) -0.008(2)
C10 0.061(3) 0.059(3) 0.060(3) -0.009(3) 0.012(3) -0.015(3)
C21 0.047(3) 0.047(3) 0.038(3) -0.003(2) 0.015(2) 0.006(2)
N1 0.041(2) 0.050(2) 0.047(2) 0.0008(17) 0.0102(18) -0.0014(18)
C4 0.051(3) 0.030(2) 0.054(3) -0.0036(19) 0.010(2) -0.004(2)
C11 0.056(3) 0.040(2) 0.053(3) 0.000(2) 0.018(2) -0.007(2)
C5 0.044(3) 0.035(2) 0.051(3) -0.0081(19) 0.014(2) -0.003(2)
C25 0.037(2) 0.052(3) 0.054(3) 0.006(2) 0.009(2) 0.003(2)
C26 0.038(3) 0.039(3) 0.065(4) 0.000 0.011(3) 0.000
C6 0.056(3) 0.040(2) 0.049(3) -0.009(2) 0.013(2) -0.012(2)
C22 0.038(2) 0.036(2) 0.044(3) -0.0006(19) 0.016(2) 0.000(2)
C19 0.062(3) 0.036(2) 0.047(3) 0.0021(19) 0.014(2) -0.001(2)
C9 0.069(3) 0.059(3) 0.083(4) -0.001(3) 0.025(3) 0.001(3)
C8 0.069(4) 0.089(4) 0.058(3) 0.003(3) 0.014(3) -0.032(3)
C27 0.047(3) 0.049(3) 0.090(4) 0.005(3) 0.010(3) -0.006(2)
C24 0.044(3) 0.038(2) 0.050(3) 0.004(2) 0.016(2) 0.010(2)
C23 0.047(3) 0.035(2) 0.048(3) 0.0019(19) 0.026(2) 0.001(2)
C2 0.077(8) 0.051(12) 0.052(6) 0.004(6) 0.009(5) -0.008(8)
C1 0.067(5) 0.038(8) 0.076(7) 0.000(6) -0.002(5) 0.005(6)
S1 0.0484(17) 0.080(2) 0.0577(18) -0.0130(16) 0.0107(15) -0.015(2)
C3 0.067(7) 0.061(10) 0.060(8) 0.021(7) 0.014(6) -0.003(7)
C1A 0.072(10) 0.037(11) 0.070(8) 0.017(9) -0.001(7) -0.003(11)
C2A 0.064(7) 0.047(12) 0.085(11) 0.001(9) -0.015(7) -0.034(10)
C3A 0.068(8) 0.074(13) 0.061(9) -0.016(9) 0.024(8) -0.023(14)
S1A 0.069(3) 0.044(3) 0.044(3) 0.007(2) 0.016(2) -0.011(2)

loop_
_atom_type_symbol
_atom_type_description
_atom_type_scat_dispersion_real
_atom_type_scat_dispersion_imag
_atom_type_scat_source
C C 0.0033 0.0016 'International Tables Vol C Tables 4.2.6.8 and 6.1.1.4'
H H 0.0000 0.0000 'International Tables Vol C Tables 4.2.6.8 and 6.1.1.4'
N N 0.0061 0.0033 'International Tables Vol C Tables 4.2.6.8 and 6.1.1.4'
O O 0.0106 0.0060 'International Tables Vol C Tables 4.2.6.8 and 6.1.1.4'
S S 0.1246 0.1234 'International Tables Vol C Tables 4.2.6.8 and 6.1.1.4'

loop_
_geom_angle_atom_site_label_1
_geom_angle_atom_site_label_2
_geom_angle_atom_site_label_3
_geom_angle
_geom_angle_site_symmetry_1
_geom_angle_site_symmetry_3
C5 S2 C12 92.5(2) . .
C16 S3 C13 92.9(2) . .
C21 O1 H1 109.5 . .
C16 C15 C14 114.2(4) . .
C16 C15 H15 122.9 . .
C14 C15 H15 122.9 . .
C6 C7 C8 111.8(4) . .
C6 C7 H7A 109.3 . .
C8 C7 H7A 109.3 . .
C6 C7 H7B 109.3 . .
C8 C7 H7B 109.3 . .
H7A C7 H7B 107.9 . .
C15 C16 C17 128.6(4) . .
C15 C16 S3 109.7(3) . .
C17 C16 S3 121.7(3) . .
C23 C17 C18 115.9(4) . .
C23 C17 C16 121.8(4) . .
C18 C17 C16 122.3(4) . .
C11 C12 C13 132.7(4) . .
C11 C12 S2 111.0(3) . .
C13 C12 S2 116.2(3) . .
C13 C14 C15 113.8(4) . .
C13 C14 H14 123.1 . .
C15 C14 H14 123.1 . .
C14 C13 C12 126.2(4) . .
C14 C13 S3 109.4(3) . .
C12 C13 S3 124.3(3) . .
C19 C18 C17 122.3(4) . .
C19 C18 H18 118.9 . .
C17 C18 H18 118.9 . .
C9 C10 C11 111.8(4) . .
C9 C10 H10A 109.3 . .
C11 C10 H10A 109.3 . .
C9 C10 H10B 109.3 . .
C11 C10 H10B 109.3 . .
H10A C10 H10B 107.9 . .
O1 C21 C19 119.9(4) . .
O1 C21 C22 121.4(4) . .
C19 C21 C22 118.6(4) . .
C24 N1 C25 119.2(4) . .
C3 C4 C3A 108(2) . .
C3 C4 C5 124.3(11) . .
C3A C4 C5 128.0(13) . .
C3A C4 S1A 111.4(10) . .
C5 C4 S1A 120.6(5) . .
C3 C4 S1 109.6(10) . .
C5 C4 S1 126.1(4) . .
S1A C4 S1 113.3(5) . .
C12 C11 C6 112.7(4) . .
C12 C11 C10 124.0(4) . .
C6 C11 C10 123.2(4) . .
C6 C5 C4 131.7(4) . .
C6 C5 S2 110.7(3) . .
C4 C5 S2 117.4(3) . .
N1 C25 C26 113.1(3) . .
N1 C25 H25A 109.0 . .
C26 C25 H25A 109.0 . .
N1 C25 H25B 109.0 . .
C26 C25 H25B 109.0 . .
H25A C25 H25B 107.8 . .
C27 C26 C27 110.3(5) . 2_757
C27 C26 C25 107.6(3) . .
C27 C26 C25 110.0(3) 2_757 .
C27 C26 C25 110.0(3) . 2_757
C27 C26 C25 107.6(3) 2_757 2_757
C25 C26 C25 111.3(5) . 2_757
C5 C6 C11 113.1(4) . .
C5 C6 C7 122.6(4) . .
C11 C6 C7 124.3(4) . .
C23 C22 C21 118.9(4) . .
C23 C22 C24 121.5(4) . .
C21 C22 C24 119.5(4) . .
C18 C19 C21 121.0(4) . .
C18 C19 H19 119.5 . .
C21 C19 H19 119.5 . .
C10 C9 H9A 109.5 . .
C10 C9 H9B 109.5 . .
H9A C9 H9B 109.5 . .
C10 C9 H9C 109.5 . .
H9A C9 H9C 109.5 . .
H9B C9 H9C 109.5 . .
C7 C8 H8A 109.5 . .
C7 C8 H8B 109.5 . .
H8A C8 H8B 109.5 . .
C7 C8 H8C 109.5 . .
H8A C8 H8C 109.5 . .
H8B C8 H8C 109.5 . .
C26 C27 H27A 109.5 . .
C26 C27 H27B 109.5 . .
H27A C27 H27B 109.5 . .
C26 C27 H27C 109.5 . .
H27A C27 H27C 109.5 . .
H27B C27 H27C 109.5 . .
N1 C24 C22 123.1(4) . .
N1 C24 H24 118.4 . .
C22 C24 H24 118.4 . .
C22 C23 C17 123.3(4) . .
C22 C23 H23 118.3 . .
C17 C23 H23 118.3 . .
C1 C2 C3 113.1(18) . .
C1 C2 H2 123.5 . .
C3 C2 H2 123.5 . .
C2 C1 S1 110.2(17) . .
C2 C1 H1A 124.9 . .
S1 C1 H1A 124.9 . .
C1 S1 C4 94.9(7) . .
C4 C3 C2 111.8(17) . .
C4 C3 H3 124.1 . .
C2 C3 H3 124.1 . .
C2A C1A S1A 109(2) . .
C2A C1A H1B 125.5 . .
S1A C1A H1B 125.5 . .
C1A C2A C3A 113(2) . .
C1A C2A H2A 123.3 . .
C3A C2A H2A 123.3 . .
C4 C3A C2A 110.1(18) . .
C4 C3A H3A 124.9 . .
C2A C3A H3A 124.9 . .
C4 S1A C1A 95.7(10) . .

loop_
_geom_bond_atom_site_label_1
_geom_bond_atom_site_label_2
_geom_bond_distance
_geom_bond_site_symmetry_2
S2 C5 1.737(4) .
S2 C12 1.737(4) .
S3 C16 1.734(4) .
S3 C13 1.742(4) .
O1 C21 1.346(5) .
O1 H1 0.8400 .
C15 C16 1.364(6) .
C15 C14 1.407(6) .
C15 H15 0.9500 .
C7 C6 1.518(6) .
C7 C8 1.525(7) .
C7 H7A 0.9900 .
C7 H7B 0.9900 .
C16 C17 1.464(6) .
C17 C23 1.405(6) .
C17 C18 1.423(6) .
C12 C11 1.387(6) .
C12 C13 1.462(6) .
C14 C13 1.371(6) .
C14 H14 0.9500 .
C18 C19 1.374(6) .
C18 H18 0.9500 .
C10 C9 1.513(6) .
C10 C11 1.538(6) .
C10 H10A 0.9900 .
C10 H10B 0.9900 .
C21 C19 1.392(6) .
C21 C22 1.437(6) .
N1 C24 1.281(5) .
N1 C25 1.455(5) .
C4 C3 1.375(18) .
C4 C3A 1.38(2) .
C4 C5 1.452(6) .
C4 S1A 1.662(7) .
C4 S1 1.709(5) .
C11 C6 1.430(6) .
C5 C6 1.390(6) .
C25 C26 1.542(5) .
C25 H25A 0.9900 .
C25 H25B 0.9900 .
C26 C27 1.533(5) .
C26 C27 1.533(5) 2_757
C26 C25 1.542(5) 2_757
C22 C23 1.382(6) .
C22 C24 1.450(6) .
C19 H19 0.9500 .
C9 H9A 0.9800 .
C9 H9B 0.9800 .
C9 H9C 0.9800 .
C8 H8A 0.9800 .
C8 H8B 0.9800 .
C8 H8C 0.9800 .
C27 H27A 0.9800 .
C27 H27B 0.9800 .
C27 H27C 0.9800 .
C24 H24 0.9500 .
C23 H23 0.9500 .
C2 C1 1.369(12) .
C2 C3 1.44(3) .
C2 H2 0.9500 .
C1 S1 1.675(18) .
C1 H1A 0.9500 .
C3 H3 0.9500 .
C1A C2A 1.377(15) .
C1A S1A 1.68(2) .
C1A H1B 0.9500 .
C2A C3A 1.45(3) .
C2A H2A 0.9500 .
C3A H3A 0.9500 .

loop_
_geom_torsion_atom_site_label_1
_geom_torsion_atom_site_label_2
_geom_torsion_atom_site_label_3
_geom_torsion_atom_site_label_4
_geom_torsion
_geom_torsion_site_symmetry_1
_geom_torsion_site_symmetry_2
_geom_torsion_site_symmetry_3
_geom_torsion_site_symmetry_4
C14 C15 C16 C17 -179.3(4) . . . .
C14 C15 C16 S3 -0.8(5) . . . .
C13 S3 C16 C15 0.0(3) . . . .
C13 S3 C16 C17 178.7(3) . . . .
C15 C16 C17 C23 14.1(7) . . . .
S3 C16 C17 C23 -164.3(3) . . . .
C15 C16 C17 C18 -166.1(4) . . . .
S3 C16 C17 C18 15.6(5) . . . .
C5 S2 C12 C11 0.7(3) . . . .
C5 S2 C12 C13 -178.6(3) . . . .
C16 C15 C14 C13 1.5(7) . . . .
C15 C14 C13 C12 -178.3(4) . . . .
C15 C14 C13 S3 -1.4(6) . . . .
C11 C12 C13 C14 -173.8(5) . . . .
S2 C12 C13 C14 5.3(6) . . . .
C11 C12 C13 S3 9.7(7) . . . .
S2 C12 C13 S3 -171.2(2) . . . .
C16 S3 C13 C14 0.8(4) . . . .
C16 S3 C13 C12 177.8(4) . . . .
C23 C17 C18 C19 1.8(6) . . . .
C16 C17 C18 C19 -178.0(4) . . . .
C13 C12 C11 C6 177.9(4) . . . .
S2 C12 C11 C6 -1.2(5) . . . .
C13 C12 C11 C10 -6.1(7) . . . .
S2 C12 C11 C10 174.8(3) . . . .
C9 C10 C11 C12 86.7(5) . . . .
C9 C10 C11 C6 -97.7(5) . . . .
C3 C4 C5 C6 -146.6(16) . . . .
C3A C4 C5 C6 32(3) . . . .
S1A C4 C5 C6 -147.4(6) . . . .
S1 C4 C5 C6 36.1(8) . . . .
C3 C4 C5 S2 28.3(16) . . . .
C3A C4 C5 S2 -154(3) . . . .
S1A C4 C5 S2 27.6(6) . . . .
S1 C4 C5 S2 -149.0(5) . . . .
C12 S2 C5 C6 0.0(3) . . . .
C12 S2 C5 C4 -176.0(3) . . . .
C24 N1 C25 C26 113.7(4) . . . .
N1 C25 C26 C27 168.6(4) . . . .
N1 C25 C26 C27 -71.2(5) . . . 2_757
N1 C25 C26 C25 48.0(3) . . . 2_757
C4 C5 C6 C11 174.5(4) . . . .
S2 C5 C6 C11 -0.7(5) . . . .
C4 C5 C6 C7 -4.1(7) . . . .
S2 C5 C6 C7 -179.3(3) . . . .
C12 C11 C6 C5 1.2(5) . . . .
C10 C11 C6 C5 -174.8(4) . . . .
C12 C11 C6 C7 179.8(4) . . . .
C10 C11 C6 C7 3.8(7) . . . .
C8 C7 C6 C5 -93.7(5) . . . .
C8 C7 C6 C11 87.8(6) . . . .
O1 C21 C22 C23 -179.7(4) . . . .
C19 C21 C22 C23 2.5(6) . . . .
O1 C21 C22 C24 2.8(6) . . . .
C19 C21 C22 C24 -175.0(4) . . . .
C17 C18 C19 C21 -0.3(6) . . . .
O1 C21 C19 C18 -179.7(4) . . . .
C22 C21 C19 C18 -1.9(6) . . . .
C25 N1 C24 C22 176.2(4) . . . .
C23 C22 C24 N1 178.3(4) . . . .
C21 C22 C24 N1 -4.2(6) . . . .
C21 C22 C23 C17 -1.0(6) . . . .
C24 C22 C23 C17 176.5(3) . . . .
C18 C17 C23 C22 -1.2(6) . . . .
C16 C17 C23 C22 178.7(4) . . . .
C3 C2 C1 S1 -7(4) . . . .
C2 C1 S1 C4 4(3) . . . .
C3 C4 S1 C1 0.0(17) . . . .
C5 C4 S1 C1 177.7(10) . . . .
S1A C4 S1 C1 0.9(12) . . . .
C3A C4 C3 C2 0(4) . . . .
C5 C4 C3 C2 179(2) . . . .
S1 C4 C3 C2 -4(3) . . . .
C1 C2 C3 C4 7(4) . . . .
S1A C1A C2A C3A 7(6) . . . .
C3 C4 C3A C2A -2(4) . . . .
C5 C4 C3A C2A -180(2) . . . .
S1A C4 C3A C2A -1(4) . . . .
C1A C2A C3A C4 -4(6) . . . .
C3 C4 S1A C1A 13(25) . . . .
C3A C4 S1A C1A 4(3) . . . .
C5 C4 S1A C1A -177(2) . . . .
S1 C4 S1A C1A 0(2) . . . .
C2A C1A S1A C4 -6(5) . . . .
